data_4505389
loop_
_publ_author_name
'Kirchner, Michael T.'
'Reddy, L. Sreenivas'
'Desiraju, Gautam R.'
'Jetti, Ram K. R.'
'Boese, Roland'

_publ_section_title
;
 Structural Variations and Polymorphism of Some Derivatives of
 6-Amino-2-phenylsulfonylimino- 1,2-dihydropyridine
;
_journal_issue 4
_journal_name_full 'Crystal Growth &amp; Design'
_journal_page_first 701
_journal_paper_doi 10.1021/cg049912t
_journal_volume 4
_journal_year 2004
_chemical_formula_moiety 'C12 H13 N3 O2 S'
_chemical_formula_sum 'C12 H13 N3 O2 S'
_chemical_formula_weight 263.31
_chemical_melting_point 483
_chemical_name_systematic
; 
 6-amino-2-(2-methylphenylsulfonylimino)-1,2-dihydropyridine 
;
_space_group_IT_number 14
_symmetry_cell_setting monoclinic
_symmetry_space_group_name_Hall '-P 2ybc'
_symmetry_space_group_name_H-M 'P 1 21/c 1'
_atom_sites_solution_hydrogens geom
_atom_sites_solution_primary direct
_atom_sites_solution_secondary difmap
_audit_creation_method SHELXL-97
_cell_angle_alpha 90.00
_cell_angle_beta 96.511(5)
_cell_angle_gamma 90.00
_cell_formula_units_Z 4
_cell_length_a 9.169(2)
_cell_length_b 8.867(2)
_cell_length_c 15.222(4)
_cell_measurement_reflns_used 6117
_cell_measurement_temperature 298(2)
_cell_measurement_theta_max 28.29
_cell_measurement_theta_min 2.23
_cell_volume 1229.6(5)
_computing_cell_refinement
;
BRUKER AXS SAINT program Vers.6.01
;
_computing_data_collection 'BRUKER AXS SMART Vers. 5.054 1997/98'
_computing_data_reduction
;
BRUKER AXS SAINT program Vers.6.01
;
_computing_molecular_graphics
;
BRUKER AXS SHELXTL Vers.6.12, DOS/WIN95/NT/2000/ME
;
_computing_publication_material
;
BRUKER AXS SHELXTL Vers.6.12, DOS/WIN95/NT/2000/ME
;
_computing_structure_refinement
;
BRUKER AXS SHELXTL Vers.6.12, DOS/WIN95/NT/2000/ME
;
_computing_structure_solution
;
BRUKER AXS SHELXTL Vers.6.12, DOS/WIN95/NT/2000/ME
;
_diffrn_ambient_temperature 298(2)
_diffrn_detector_area_resol_mean 8.192
_diffrn_measured_fraction_theta_full 0.943
_diffrn_measured_fraction_theta_max 0.943
_diffrn_measurement_device_type 'Siemens SMART CCD area detector system'
_diffrn_measurement_method
;
 Full sphere data collection 
 in omega at 0.3 deg scan width, 
 two runs with 720 frames, phi =  0, 270(deg) 
 two runs with 436 frames, phi = 88, 180 deg) 
;
_diffrn_radiation_monochromator graphite
_diffrn_radiation_source 'fine-focus sealed tube'
_diffrn_radiation_type MoK\a
_diffrn_radiation_wavelength 0.71073
_diffrn_reflns_av_R_equivalents 0.0397
_diffrn_reflns_av_sigmaI/netI 0.0475
_diffrn_reflns_limit_h_max 12
_diffrn_reflns_limit_h_min -11
_diffrn_reflns_limit_k_max 11
_diffrn_reflns_limit_k_min -11
_diffrn_reflns_limit_l_max 19
_diffrn_reflns_limit_l_min -20
_diffrn_reflns_number 10199
_diffrn_reflns_theta_full 28.39
_diffrn_reflns_theta_max 28.39
_diffrn_reflns_theta_min 2.66
_exptl_absorpt_coefficient_mu 0.261
_exptl_absorpt_correction_T_max 0.98
_exptl_absorpt_correction_T_min 0.92
_exptl_absorpt_correction_type none
_exptl_absorpt_process_details
; 
 Siemens SADABS program multi-scan V2.03
 R.H. Blessing, Acta Cryst. (1995) A51 33-38 
;
_exptl_crystal_colour colorless
_exptl_crystal_density_diffrn 1.422
_exptl_crystal_density_method 'not measured'
_exptl_crystal_description rod
_exptl_crystal_F_000 552
_exptl_crystal_size_max 0.28
_exptl_crystal_size_mid 0.12
_exptl_crystal_size_min 0.08
_refine_diff_density_max 0.362
_refine_diff_density_min -0.296
_refine_diff_density_rms 0.063
_refine_ls_extinction_method none
_refine_ls_goodness_of_fit_ref 1.036
_refine_ls_hydrogen_treatment mixed
_refine_ls_matrix_type full
_refine_ls_number_parameters 163
_refine_ls_number_reflns 2909
_refine_ls_number_restraints 0
_refine_ls_restrained_S_all 1.036
_refine_ls_R_factor_all 0.0819
_refine_ls_R_factor_gt 0.0558
_refine_ls_shift/su_max 0.001
_refine_ls_shift/su_mean 0.000
_refine_ls_structure_factor_coef Fsqd
_refine_ls_weighting_details 'calc w=1/[\s^2^(Fo^2^)+(0.0750P)^2^+0.2700P] where P=(Fo^2^+2Fc^2^)/3'
_refine_ls_weighting_scheme calc
_refine_ls_wR_factor_gt 0.1300
_refine_ls_wR_factor_ref 0.1451
_reflns_number_gt 2135
_reflns_number_total 2909
_reflns_threshold_expression >2sigma(I)
_cod_data_source_file cg049912tsi20040309_075809.cif
_cod_data_source_block 1c
_cod_depositor_comments
;
The following automatic conversions were performed:

'_symmetry_cell_setting' value 'Monoclinic' changed to 'monoclinic'
according to /home/saulius/struct/CIF-dictionaries/cif_core.dic
dictionary named 'cif_core.dic' version 2.4.1 from 2010-06-29.

Automatic conversion script
Id: cif_fix_values 1715 2011-07-08 13:25:40Z adriana 
;
_cod_original_cell_volume 1229.5(5)
_cod_original_sg_symbol_H-M 'P 21 /c'
_cod_database_code 4505389

loop_
_symmetry_equiv_pos_as_xyz
'x, y, z'
'-x, y+1/2, -z+1/2'
'-x, -y, -z'
'x, -y-1/2, z-1/2'

loop_
_atom_site_label
_atom_site_type_symbol
_atom_site_fract_x
_atom_site_fract_y
_atom_site_fract_z
_atom_site_U_iso_or_equiv
_atom_site_adp_type
_atom_site_occupancy
_atom_site_symmetry_multiplicity
_atom_site_calc_flag
_atom_site_refinement_flags
O1 O 0.14665(17) 0.57810(16) 0.07826(10) 0.0583(4) Uani 1 1 d .
O2 O 0.15616(17) 0.54167(15) 0.23729(11) 0.0562(4) Uani 1 1 d .
N1 N 0.06285(17) 1.03823(16) 0.14809(10) 0.0425(4) Uani 1 1 d .
H1 H 0.0053 1.0270 0.1863 0.051 Uiso 1 1 d R
C2 C 0.1397(2) 0.9131(2) 0.12699(13) 0.0429(4) Uani 1 1 d .
C3 C 0.2176(2) 0.9245(2) 0.05462(14) 0.0522(5) Uani 1 1 d .
H3 H 0.2675 0.8399 0.0353 0.063 Uiso 1 1 d R
C4 C 0.2144(3) 1.0590(2) 0.00836(15) 0.0558(5) Uani 1 1 d .
H4 H 0.2720 1.0627 -0.0434 0.067 Uiso 1 1 d R
C5 C 0.1363(2) 1.1820(2) 0.03108(14) 0.0517(5) Uani 1 1 d .
H5 H 0.1289 1.2761 -0.0028 0.062 Uiso 1 1 d R
C6 C 0.0583(2) 1.1707(2) 0.10324(13) 0.0452(4) Uani 1 1 d .
N7 N -0.0240(2) 1.28166(18) 0.13051(13) 0.0568(5) Uani 1 1 d .
H7A H -0.0491 1.2838 0.1855 0.068 Uiso 1 1 d R
H7B H -0.0059 1.3669 0.1065 0.068 Uiso 1 1 d R
N8 N 0.12561(18) 0.79608(17) 0.18325(11) 0.0466(4) Uani 1 1 d .
S9 S 0.19260(5) 0.63566(5) 0.16551(3) 0.04602(19) Uani 1 1 d .
C10 C 0.3873(2) 0.65186(19) 0.17477(14) 0.0457(4) Uani 1 1 d .
C11 C 0.4545(3) 0.6234(2) 0.10017(17) 0.0588(6) Uani 1 1 d .
H11 H 0.3940 0.5888 0.0445 0.071 Uiso 1 1 d R
C12 C 0.6053(3) 0.6410(3) 0.10188(19) 0.0704(7) Uani 1 1 d .
H12 H 0.6487 0.6273 0.0458 0.085 Uiso 1 1 d R
C13 C 0.6863(3) 0.6900(3) 0.17697(19) 0.0740(7) Uani 1 1 d .
H13 H 0.7839 0.7070 0.1780 0.089 Uiso 1 1 d R
C14 C 0.6196(3) 0.7186(3) 0.25160(19) 0.0702(7) Uani 1 1 d .
H14 H 0.6685 0.7627 0.3089 0.084 Uiso 1 1 d R
C15 C 0.4689(2) 0.6993(2) 0.25323(15) 0.0550(5) Uani 1 1 d .
C16 C 0.4048(3) 0.7299(4) 0.33759(17) 0.0831(8) Uani 1 1 d .
H16A H 0.3566 0.6379 0.3473 0.125 Uiso 1 1 d R
H16B H 0.3220 0.8027 0.3301 0.125 Uiso 1 1 d R
H16C H 0.4671 0.7496 0.3817 0.125 Uiso 1 1 d R

loop_
_atom_site_aniso_label
_atom_site_aniso_U_11
_atom_site_aniso_U_22
_atom_site_aniso_U_33
_atom_site_aniso_U_23
_atom_site_aniso_U_13
_atom_site_aniso_U_12
O1 0.0593(9) 0.0522(8) 0.0631(10) -0.0116(7) 0.0051(7) -0.0118(7)
O2 0.0581(9) 0.0425(7) 0.0712(10) 0.0086(6) 0.0210(7) -0.0027(6)
N1 0.0422(8) 0.0399(8) 0.0457(9) -0.0016(6) 0.0066(7) -0.0045(6)
C2 0.0404(9) 0.0401(9) 0.0474(11) -0.0022(7) 0.0018(8) -0.0047(7)
C3 0.0549(12) 0.0489(10) 0.0544(12) 0.0000(9) 0.0130(10) 0.0023(9)
C4 0.0599(13) 0.0571(12) 0.0520(13) 0.0037(9) 0.0132(10) -0.0033(10)
C5 0.0560(12) 0.0471(10) 0.0525(12) 0.0045(9) 0.0080(9) -0.0044(9)
C6 0.0449(10) 0.0390(8) 0.0503(11) -0.0005(8) -0.0012(8) -0.0071(8)
N7 0.0700(12) 0.0382(8) 0.0642(11) 0.0019(7) 0.0166(9) 0.0002(8)
N8 0.0470(9) 0.0400(8) 0.0539(10) 0.0013(7) 0.0106(7) 0.0001(7)
S9 0.0446(3) 0.0373(3) 0.0571(4) -0.00181(18) 0.0100(2) -0.00549(17)
C10 0.0428(10) 0.0378(9) 0.0575(12) 0.0040(8) 0.0098(9) -0.0014(7)
C11 0.0562(13) 0.0574(12) 0.0653(14) -0.0055(10) 0.0173(11) -0.0051(10)
C12 0.0568(14) 0.0771(17) 0.0820(18) 0.0040(13) 0.0274(13) -0.0045(12)
C13 0.0449(12) 0.0809(17) 0.097(2) 0.0161(15) 0.0117(13) -0.0027(11)
C14 0.0519(12) 0.0819(17) 0.0742(17) 0.0062(13) -0.0039(12) -0.0029(12)
C15 0.0504(11) 0.0558(12) 0.0585(13) 0.0054(10) 0.0047(10) 0.0012(9)
C16 0.0688(16) 0.119(2) 0.0595(16) -0.0147(15) -0.0006(12) 0.0001(16)

loop_
_atom_type_symbol
_atom_type_description
_atom_type_scat_dispersion_real
_atom_type_scat_dispersion_imag
_atom_type_scat_source
C C 0.0033 0.0016 'International Tables Vol C Tables 4.2.6.8 and 6.1.1.4'
H H 0.0000 0.0000 'International Tables Vol C Tables 4.2.6.8 and 6.1.1.4'
N N 0.0061 0.0033 'International Tables Vol C Tables 4.2.6.8 and 6.1.1.4'
O O 0.0106 0.0060 'International Tables Vol C Tables 4.2.6.8 and 6.1.1.4'
S S 0.1246 0.1234 'International Tables Vol C Tables 4.2.6.8 and 6.1.1.4'

loop_
_geom_angle_atom_site_label_1
_geom_angle_atom_site_label_2
_geom_angle_atom_site_label_3
_geom_angle
C6 N1 C2 124.71(17)
N8 C2 N1 112.40(17)
N8 C2 C3 130.64(18)
N1 C2 C3 116.95(17)
C2 C3 C4 119.0(2)
C5 C4 C3 122.6(2)
C4 C5 C6 118.41(19)
N7 C6 N1 117.89(18)
N7 C6 C5 123.80(18)
N1 C6 C5 118.29(19)
C2 N8 S9 120.72(14)
O1 S9 O2 115.14(9)
O1 S9 N8 113.38(9)
O2 S9 N8 105.17(9)
O1 S9 C10 106.70(10)
O2 S9 C10 107.62(9)
N8 S9 C10 108.58(8)
C11 C10 C15 120.9(2)
C11 C10 S9 117.31(17)
C15 C10 S9 121.72(17)
C10 C11 C12 120.1(2)
C13 C12 C11 119.9(2)
C14 C13 C12 120.1(2)
C13 C14 C15 121.8(2)
C14 C15 C10 117.1(2)
C14 C15 C16 118.6(2)
C10 C15 C16 124.2(2)

loop_
_geom_bond_atom_site_label_1
_geom_bond_atom_site_label_2
_geom_bond_distance
O1 S9 1.4405(16)
O2 S9 1.4433(15)
N1 C6 1.357(2)
N1 C2 1.372(2)
C2 N8 1.361(2)
C2 C3 1.383(3)
C3 C4 1.384(3)
C4 C5 1.371(3)
C5 C6 1.380(3)
C6 N7 1.334(3)
N8 S9 1.5847(16)
S9 C10 1.780(2)
C10 C11 1.375(3)
C10 C15 1.400(3)
C11 C12 1.389(3)
C12 C13 1.362(4)
C13 C14 1.373(4)
C14 C15 1.395(3)
C15 C16 1.496(3)

loop_
_cod_related_entry_id
_cod_related_entry_database
_cod_related_entry_code
1 ChemSpider 30661511
